data_7236912
loop_
_publ_author_name
'Gao, Wei'
'Huang, Hong'
'Zhou, Ai-Mei'
'Wei, Han'
'Liu, Jie-Ping'
'Zhang, Xiu-Mei'

_publ_section_title
;
 Three 3D LnIII-MOFs based on a nitro-functionalized
 biphenyltricarboxylate ligand: syntheses, structures, and magnetic
 properties
;
_journal_issue 2
_journal_name_full CrystEngComm
_journal_page_first 267
_journal_page_last 274
_journal_paper_doi 10.1039/C9CE01245A
_journal_volume 22
_journal_year 2020
_chemical_formula_sum 'C16 H9 Gd N O9.5'
_chemical_formula_weight 524.49
_space_group_crystal_system monoclinic
_space_group_IT_number 14
_space_group_name_Hall '-P 2ybc'
_space_group_name_H-M_alt 'P 1 21/c 1'
_atom_sites_solution_hydrogens mixed
_audit_creation_method SHELXL-2014/7
_audit_update_record
;
2019-10-18 deposited with the CCDC.	2019-11-21 downloaded from the CCDC.
;
_cell_angle_alpha 90
_cell_angle_beta 92.233(16)
_cell_angle_gamma 90
_cell_formula_units_Z 4
_cell_length_a 13.649(6)
_cell_length_b 14.334(6)
_cell_length_c 7.994(3)
_cell_measurement_reflns_used 8115
_cell_measurement_temperature 298(2)
_cell_measurement_theta_max 27.47
_cell_measurement_theta_min 2.92
_cell_volume 1562.8(11)
_computing_cell_refinement 'Bruker SMART'
_computing_data_collection 'Bruker SMART'
_computing_data_reduction 'Bruker SAINT'
_computing_molecular_graphics 'Bruker SHELXTL'
_computing_publication_material 'Bruker SHELXTL'
_computing_structure_refinement 'SHELXL-2014/7 (Sheldrick, 2014)'
_computing_structure_solution 'Bruker SHELXTL'
_diffrn_ambient_temperature 298(2)
_diffrn_measured_fraction_theta_full 0.998
_diffrn_measured_fraction_theta_max 0.998
_diffrn_measurement_device_type 'CCD area detector'
_diffrn_measurement_method 'phi and omega scans'
_diffrn_radiation_type MoK\a
_diffrn_radiation_wavelength 0.71073
_diffrn_reflns_av_R_equivalents 0.0404
_diffrn_reflns_av_unetI/netI 0.0170
_diffrn_reflns_Laue_measured_fraction_full 0.998
_diffrn_reflns_Laue_measured_fraction_max 0.998
_diffrn_reflns_limit_h_max 16
_diffrn_reflns_limit_h_min -16
_diffrn_reflns_limit_k_max 17
_diffrn_reflns_limit_k_min -17
_diffrn_reflns_limit_l_max 9
_diffrn_reflns_limit_l_min -9
_diffrn_reflns_number 32707
_diffrn_reflns_point_group_measured_fraction_full 0.998
_diffrn_reflns_point_group_measured_fraction_max 0.998
_diffrn_reflns_theta_full 25.010
_diffrn_reflns_theta_max 25.010
_diffrn_reflns_theta_min 2.919
_diffrn_source 'fine-focus sealed tube'
_exptl_absorpt_coefficient_mu 4.305
_exptl_absorpt_correction_T_max 0.7456
_exptl_absorpt_correction_T_min 0.5717
_exptl_absorpt_correction_type multi-scan
_exptl_crystal_colour colorless
_exptl_crystal_density_diffrn 2.229
_exptl_crystal_density_method 'not measured'
_exptl_crystal_description block
_exptl_crystal_F_000 1008
_exptl_crystal_size_max 0.100
_exptl_crystal_size_mid 0.100
_exptl_crystal_size_min 0.080
_refine_diff_density_max 0.476
_refine_diff_density_min -0.539
_refine_diff_density_rms 0.084
_refine_ls_extinction_method none
_refine_ls_goodness_of_fit_ref 1.205
_refine_ls_hydrogen_treatment constr
_refine_ls_matrix_type full
_refine_ls_number_parameters 263
_refine_ls_number_reflns 2754
_refine_ls_number_restraints 37
_refine_ls_restrained_S_all 1.206
_refine_ls_R_factor_all 0.0238
_refine_ls_R_factor_gt 0.0206
_refine_ls_shift/su_max 0.002
_refine_ls_shift/su_mean 0.000
_refine_ls_structure_factor_coef Fsqd
_refine_ls_weighting_details 'w=1/[\s^2^(Fo^2^)+(0.0131P)^2^+3.0806P] where P=(Fo^2^+2Fc^2^)/3'
_refine_ls_weighting_scheme calc
_refine_ls_wR_factor_gt 0.0435
_refine_ls_wR_factor_ref 0.0445
_reflns_Friedel_coverage 0.000
_reflns_number_gt 2562
_reflns_number_total 2754
_reflns_threshold_expression 'I > 2\s(I)'
_cod_data_source_file c9ce01245a2.cif
_cod_data_source_block 2
_cod_depositor_comments
;Adding full bibliography for 7236911--7236913.cif.

 Adding full bibliography for 7236911--7236913.cif.
;
_cod_original_sg_symbol_H-M 'P 21/c'
_cod_original_formula_sum 'C16 H9 Gd N O9.50'
_cod_database_code 7236912
_shelx_shelxl_version_number 2014/7
_shelx_space_group_comment
;
The symmetry employed for this shelxl refinement is uniquely defined
by the following loop, which should always be used as a source of
symmetry information in preference to the above space-group names.
They are only intended as comments.
;
_shelx_estimated_absorpt_t_min 0.673
_shelx_estimated_absorpt_t_max 0.725
_exptl_absorpt_special_details SADABS

loop_
_space_group_symop_operation_xyz
'x, y, z'
'-x, y+1/2, -z+1/2'
'-x, -y, -z'
'x, -y-1/2, z-1/2'

loop_
_atom_site_label
_atom_site_type_symbol
_atom_site_fract_x
_atom_site_fract_y
_atom_site_fract_z
_atom_site_U_iso_or_equiv
_atom_site_adp_type
_atom_site_occupancy
_atom_site_site_symmetry_order
_atom_site_calc_flag
_atom_site_refinement_flags_posn
_atom_site_refinement_flags_adp
_atom_site_refinement_flags_occupancy
_atom_site_disorder_assembly
_atom_site_disorder_group
Gd1 Gd 0.59871(2) 0.70720(2) 0.62238(2) 0.01472(6) Uani 1 1 d . . . . .
N1 N 0.9535(2) 0.3758(3) 0.4399(4) 0.0342(8) Uani 1 1 d . . . . .
O1 O 0.60025(19) 0.65681(17) 0.2923(3) 0.0291(6) Uani 1 1 d . . . . .
O2 O 0.7153(2) 0.6092(2) 0.4689(4) 0.0424(8) Uani 1 1 d . . . . .
O3 O 0.52176(17) 0.82142(18) 0.4109(3) 0.0236(6) Uani 1 1 d . . . . .
O4 O 0.4261(2) 0.7597(3) 0.5946(5) 0.0571(11) Uani 1 1 d . . . . .
O5 O 0.71396(19) 0.8534(2) 0.3089(3) 0.0429(8) Uani 1 1 d . . . . .
O6 O 0.74348(19) 0.79408(19) 0.5628(4) 0.0328(6) Uani 1 1 d . . . . .
O7 O 1.0112(3) 0.4002(3) 0.5518(4) 0.0690(12) Uani 1 1 d . . . . .
O8 O 0.8698(2) 0.3490(3) 0.4678(4) 0.0499(9) Uani 1 1 d . . . . .
O9 O 0.5191(2) 0.5639(2) 0.5691(3) 0.0375(7) Uani 1 1 d . U . . .
H9 H 0.5619 0.5253 0.5919 0.045 Uiso 0.5 1 calc R U P E .
O10 O 0.3479(9) 0.5870(11) 0.3810(15) 0.050(3) Uani 0.5 1 d . U P A -2
H10D H 0.3335 0.5381 0.4351 0.059 Uiso 0.5 1 d R U P A -2
H10E H 0.3681 0.6284 0.4501 0.059 Uiso 0.5 1 d R U P A -2
C1 C 0.6697(3) 0.6011(2) 0.3319(5) 0.0227(8) Uani 1 1 d . . . B -2
C2 C 0.6930(2) 0.5185(2) 0.2275(4) 0.0177(7) Uani 1 1 d . . . B -2
C3 C 0.6186(2) 0.4651(3) 0.1515(4) 0.0212(8) Uani 1 1 d . . . B -2
H3A H 0.5541 0.4861 0.1498 0.025 Uiso 1 1 calc R U . B -2
C4 C 0.6414(2) 0.3803(3) 0.0782(4) 0.0195(7) Uani 1 1 d . . . B -2
C5 C 0.7393(3) 0.3524(3) 0.0675(5) 0.0242(8) Uani 1 1 d . . . B -2
H5A H 0.7544 0.2979 0.0109 0.029 Uiso 1 1 calc R U . B -2
C6 C 0.8144(2) 0.4066(2) 0.1417(4) 0.0205(7) Uani 1 1 d . . . B -2
C7 C 0.7899(3) 0.4875(3) 0.2263(4) 0.0215(7) Uani 1 1 d . . . B -2
H7A H 0.8388 0.5216 0.2829 0.026 Uiso 1 1 calc R U . B -2
C8 C 0.4396(2) 0.8169(2) 0.4800(5) 0.0212(8) Uani 1 1 d . . . C -2
C9 C 0.9197(2) 0.3802(3) 0.1298(5) 0.0225(8) Uani 1 1 d . . . B -2
C10 C 0.9579(3) 0.3673(3) -0.0284(5) 0.0265(8) Uani 1 1 d . . . B -2
H10A H 0.9158 0.3704 -0.1226 0.032 Uiso 1 1 calc R U . B -2
C11 C 1.0572(3) 0.3499(3) -0.0489(5) 0.0259(8) Uani 1 1 d . . . B -2
H11A H 1.0800 0.3387 -0.1551 0.031 Uiso 1 1 calc R U . B -2
C12 C 1.1218(3) 0.3493(3) 0.0893(5) 0.0238(8) Uani 1 1 d . . . B -2
C13 C 1.0865(3) 0.3628(3) 0.2481(5) 0.0275(9) Uani 1 1 d . . . B -2
H13A H 1.1294 0.3641 0.3414 0.033 Uiso 1 1 calc R U . B -2
C14 C 0.9864(3) 0.3744(3) 0.2661(5) 0.0243(8) Uani 1 1 d . . . B -2
C15 C 0.7698(3) 0.8312(3) 0.4303(5) 0.0258(8) Uani 1 1 d . . . D -2
C16 C 0.4542(6) 0.5276(5) 0.4583(9) 0.0261(15) Uani 0.5 1 d D U P E -1
C17 C 0.3699(13) 0.5713(17) 0.358(2) 0.056(4) Uani 0.5 1 d D U P E -1
H17A H 0.3940 0.6216 0.2922 0.084 Uiso 0.5 1 calc R U P E -1
H17B H 0.3225 0.5949 0.4334 0.084 Uiso 0.5 1 calc R U P E -1
H17C H 0.3397 0.5253 0.2861 0.084 Uiso 0.5 1 calc R U P E -1

loop_
_atom_site_aniso_label
_atom_site_aniso_U_11
_atom_site_aniso_U_22
_atom_site_aniso_U_33
_atom_site_aniso_U_23
_atom_site_aniso_U_13
_atom_site_aniso_U_12
Gd1 0.01111(9) 0.01489(9) 0.01803(9) -0.00092(7) -0.00089(6) -0.00016(7)
N1 0.0260(18) 0.046(2) 0.0306(19) 0.0069(17) 0.0082(15) 0.0051(16)
O1 0.0269(14) 0.0204(13) 0.0410(16) 0.0099(12) 0.0145(12) 0.0092(11)
O2 0.0405(17) 0.0518(19) 0.0345(17) -0.0204(15) -0.0039(14) 0.0133(15)
O3 0.0133(12) 0.0299(14) 0.0276(14) 0.0015(11) 0.0019(10) 0.0067(10)
O4 0.0156(14) 0.074(2) 0.081(3) 0.060(2) 0.0011(15) 0.0022(15)
O5 0.0172(14) 0.083(3) 0.0287(16) -0.0142(15) 0.0002(12) -0.0123(15)
O6 0.0210(14) 0.0343(15) 0.0441(17) -0.0013(14) 0.0126(12) -0.0085(12)
O7 0.048(2) 0.133(4) 0.0255(17) -0.013(2) -0.0015(16) -0.009(2)
O8 0.0318(18) 0.071(2) 0.0486(19) 0.0174(17) 0.0186(14) -0.0009(16)
O9 0.0475(18) 0.0343(16) 0.0319(15) -0.0084(13) 0.0151(13) -0.0212(13)
O10 0.061(5) 0.043(5) 0.046(4) 0.000(4) 0.010(4) -0.001(4)
C1 0.0207(19) 0.0188(18) 0.029(2) 0.0026(15) 0.0109(15) -0.0006(15)
C2 0.0141(17) 0.0187(17) 0.0208(18) 0.0009(14) 0.0050(13) -0.0003(13)
C3 0.0133(17) 0.0270(19) 0.0234(19) 0.0031(15) 0.0025(14) 0.0035(14)
C4 0.0141(17) 0.0247(18) 0.0195(17) -0.0021(15) 0.0006(13) -0.0036(15)
C5 0.0191(18) 0.0250(19) 0.029(2) -0.0061(16) 0.0014(15) 0.0007(15)
C6 0.0133(17) 0.0251(19) 0.0234(18) -0.0004(15) 0.0033(14) 0.0017(14)
C7 0.0167(17) 0.0228(18) 0.0250(18) -0.0010(15) 0.0009(14) -0.0017(14)
C8 0.0140(17) 0.0190(18) 0.030(2) 0.0017(15) -0.0037(15) -0.0004(14)
C9 0.0149(17) 0.0201(18) 0.033(2) -0.0037(16) 0.0027(14) 0.0004(15)
C10 0.0182(18) 0.033(2) 0.028(2) -0.0040(17) -0.0015(15) 0.0030(16)
C11 0.0206(19) 0.031(2) 0.026(2) -0.0008(16) 0.0053(15) 0.0035(16)
C12 0.0167(18) 0.028(2) 0.027(2) 0.0063(16) 0.0052(15) 0.0047(15)
C13 0.0161(18) 0.040(2) 0.026(2) 0.0053(17) -0.0015(15) 0.0051(16)
C14 0.0213(19) 0.0291(19) 0.0227(18) -0.0004(16) 0.0045(14) 0.0017(16)
C15 0.0162(18) 0.032(2) 0.030(2) -0.0146(17) 0.0024(16) -0.0080(16)
C16 0.036(4) 0.022(3) 0.021(3) -0.003(3) 0.007(3) -0.016(3)
C17 0.064(8) 0.048(8) 0.057(7) -0.005(6) 0.022(6) 0.003(6)

loop_
_atom_type_symbol
_atom_type_description
_atom_type_scat_dispersion_real
_atom_type_scat_dispersion_imag
_atom_type_scat_source
C C 0.0033 0.0016 'International Tables Vol C Tables 4.2.6.8 and 6.1.1.4'
H H 0.0000 0.0000 'International Tables Vol C Tables 4.2.6.8 and 6.1.1.4'
N N 0.0061 0.0033 'International Tables Vol C Tables 4.2.6.8 and 6.1.1.4'
O O 0.0106 0.0060 'International Tables Vol C Tables 4.2.6.8 and 6.1.1.4'
Gd Gd -0.1653 3.9035 'International Tables Vol C Tables 4.2.6.8 and 6.1.1.4'

loop_
_geom_angle_atom_site_label_1
_geom_angle_atom_site_label_2
_geom_angle_atom_site_label_3
_geom_angle
_geom_angle_site_symmetry_1
_geom_angle_site_symmetry_3
O5 Gd1 O9 95.00(12) 4_576 .
O5 Gd1 O1 87.05(11) 4_576 4_576
O9 Gd1 O1 144.37(9) . 4_576
O5 Gd1 O6 77.08(11) 4_576 .
O9 Gd1 O6 142.64(10) . .
O1 Gd1 O6 72.46(9) 4_576 .
O5 Gd1 O4 143.05(11) 4_576 .
O9 Gd1 O4 79.51(12) . .
O1 Gd1 O4 77.82(12) 4_576 .
O6 Gd1 O4 127.80(10) . .
O5 Gd1 O2 70.78(11) 4_576 .
O9 Gd1 O2 73.59(11) . .
O1 Gd1 O2 139.05(10) 4_576 .
O6 Gd1 O2 69.31(11) . .
O4 Gd1 O2 138.94(12) . .
O5 Gd1 O3 158.06(10) 4_576 .
O9 Gd1 O3 105.37(10) . .
O1 Gd1 O3 81.17(9) 4_576 .
O6 Gd1 O3 81.73(9) . .
O4 Gd1 O3 51.63(9) . .
O2 Gd1 O3 106.92(10) . .
O5 Gd1 O3 69.81(9) 4_576 4_576
O9 Gd1 O3 79.83(8) . 4_576
O1 Gd1 O3 67.52(9) 4_576 4_576
O6 Gd1 O3 128.42(9) . 4_576
O4 Gd1 O3 73.27(10) . 4_576
O2 Gd1 O3 129.58(10) . 4_576
O3 Gd1 O3 121.23(9) . 4_576
O5 Gd1 O1 119.71(9) 4_576 .
O9 Gd1 O1 67.44(8) . .
O1 Gd1 O1 140.15(7) 4_576 .
O6 Gd1 O1 84.73(9) . .
O4 Gd1 O1 92.11(11) . .
O2 Gd1 O1 49.07(9) . .
O3 Gd1 O1 63.17(8) . .
O3 Gd1 O1 146.21(8) 4_576 .
O7 N1 O8 122.2(4) . .
O7 N1 C14 118.8(3) . .
O8 N1 C14 118.9(3) . .
C1 O1 Gd1 130.4(2) . 4_575
C1 O1 Gd1 87.7(2) . .
Gd1 O1 Gd1 109.55(10) 4_575 .
C1 O2 Gd1 100.3(2) . .
C8 O3 Gd1 91.5(2) . .
C8 O3 Gd1 140.3(2) . 4_575
Gd1 O3 Gd1 108.43(9) . 4_575
C8 O4 Gd1 95.6(2) . .
C15 O5 Gd1 142.0(3) . 4_575
C15 O6 Gd1 130.9(2) . .
C16 O9 Gd1 138.6(4) . .
O2 C1 O1 120.3(3) . .
O2 C1 C2 117.1(3) . .
O1 C1 C2 122.3(3) . .
C3 C2 C7 119.9(3) . .
C3 C2 C1 120.8(3) . .
C7 C2 C1 118.7(3) . .
C4 C3 C2 119.5(3) . .
C3 C4 C5 120.3(3) . .
C6 C5 C4 120.0(3) . .
C7 C6 C5 118.9(3) . .
C7 C6 C9 119.5(3) . .
C5 C6 C9 121.6(3) . .
C6 C7 C2 121.0(3) . .
O4 C8 O3 120.7(3) . .
C14 C9 C10 116.3(3) . .
C14 C9 C6 124.5(3) . .
C10 C9 C6 119.0(3) . .
C11 C10 C9 121.9(3) . .
C12 C11 C10 119.9(4) . .
C11 C12 C13 119.6(3) . .
C14 C13 C12 119.3(3) . .
C13 C14 C9 122.8(3) . .
C13 C14 N1 115.8(3) . .
C9 C14 N1 121.4(3) . .
O6 C15 O5 125.3(3) . .
O9 C16 C17 131.4(11) . .

loop_
_geom_bond_atom_site_label_1
_geom_bond_atom_site_label_2
_geom_bond_distance
_geom_bond_site_symmetry_2
Gd1 O5 2.295(3) 4_576
Gd1 O9 2.355(3) .
Gd1 O1 2.376(3) 4_576
Gd1 O6 2.399(3) .
Gd1 O4 2.475(3) .
Gd1 O2 2.483(3) .
Gd1 O3 2.550(3) .
Gd1 O3 2.604(3) 4_576
Gd1 O1 2.737(3) .
N1 O7 1.220(5) .
N1 O8 1.233(4) .
N1 C14 1.477(5) .
O1 C1 1.269(4) .
O1 Gd1 2.375(3) 4_575
O2 C1 1.244(5) .
O3 C8 1.271(4) .
O3 Gd1 2.604(3) 4_575
O4 C8 1.248(5) .
O5 C15 1.252(5) .
O5 Gd1 2.295(3) 4_575
O6 C15 1.251(5) .
O9 C16 1.334(7) .
C1 C2 1.490(5) .
C2 C3 1.392(5) .
C2 C7 1.395(5) .
C3 C4 1.390(5) .
C4 C5 1.401(5) .
C5 C6 1.400(5) .
C6 C7 1.391(5) .
C6 C9 1.492(5) .
C9 C14 1.395(5) .
C9 C10 1.399(5) .
C10 C11 1.394(5) .
C11 C12 1.387(5) .
C12 C13 1.389(5) .
C13 C14 1.389(5) .
C16 C17 1.511(10) .
